data_4132014
loop_
_publ_author_name
'An, Peng'
'Lewandowski, Tracey M.'
'Erbay, Tu\(g\,ce G'
'Liu, Peng'
'Lin, Qing'

_publ_section_title
;
 Sterically Shielded, Stabilized Nitrile Imine for Rapid Bioorthogonal
 Protein Labeling in Live Cells.
;
_journal_issue 14
_journal_name_full 'Journal of the American Chemical Society'
_journal_page_first 4860
_journal_page_last 4868
_journal_paper_doi 10.1021/jacs.8b00126
_journal_volume 140
_journal_year 2018
_chemical_formula_moiety 'C22 H18 N6 O'
_chemical_formula_sum 'C22 H18 N6 O'
_chemical_formula_weight 382.42
_space_group_crystal_system monoclinic
_space_group_IT_number 14
_space_group_name_Hall '-P 2yn'
_space_group_name_H-M_alt 'P 1 21/n 1'
_atom_sites_solution_hydrogens geom
_atom_sites_solution_primary dual
_audit_creation_date 2017-08-09
_audit_creation_method
;
Olex2 1.2
(compiled 2017.07.20 svn.r3457 for OlexSys, GUI svn.r5370)
;
_cell_angle_alpha 90
_cell_angle_beta 116.3170(10)
_cell_angle_gamma 90
_cell_formula_units_Z 4
_cell_length_a 18.7948(8)
_cell_length_b 5.1334(2)
_cell_length_c 21.0251(9)
_cell_measurement_reflns_used 9876
_cell_measurement_temperature 90
_cell_measurement_theta_max 28.34
_cell_measurement_theta_min 2.42
_cell_volume 1818.28(13)
_computing_cell_refinement 'SAINT V8.38A (?, 2016)'
_computing_data_reduction 'SAINT V8.38A (?, 2016)'
_computing_molecular_graphics 'Olex2 (Dolomanov et al., 2009)'
_computing_publication_material 'Olex2 (Dolomanov et al., 2009)'
_computing_structure_refinement 'ShelXL (Sheldrick, 2015)'
_computing_structure_solution 'ShelXT (Sheldrick, 2015)'
_diffrn_ambient_temperature 90
_diffrn_detector 'Bruker APEX2 area detector'
_diffrn_detector_area_resol_mean 7.9
_diffrn_detector_type 'CCD area detector'
_diffrn_measured_fraction_theta_full 0.999
_diffrn_measured_fraction_theta_max 0.999
_diffrn_measurement_device 'three-circle diffractometer'
_diffrn_measurement_device_type 'Bruker SMART APEX2 area detector'
_diffrn_measurement_method '\w and \f scans'
_diffrn_radiation_monochromator 'mirror optics'
_diffrn_radiation_probe x-ray
_diffrn_radiation_type MoK\a
_diffrn_radiation_wavelength 0.71073
_diffrn_radiation_xray_symbol K-L~3~
_diffrn_reflns_av_R_equivalents 0.0219
_diffrn_reflns_av_unetI/netI 0.0126
_diffrn_reflns_Laue_measured_fraction_full 0.999
_diffrn_reflns_Laue_measured_fraction_max 0.999
_diffrn_reflns_limit_h_max 25
_diffrn_reflns_limit_h_min -25
_diffrn_reflns_limit_k_max 6
_diffrn_reflns_limit_k_min -6
_diffrn_reflns_limit_l_max 28
_diffrn_reflns_limit_l_min -28
_diffrn_reflns_number 36043
_diffrn_reflns_point_group_measured_fraction_full 0.999
_diffrn_reflns_point_group_measured_fraction_max 0.999
_diffrn_reflns_theta_full 25.242
_diffrn_reflns_theta_max 28.354
_diffrn_reflns_theta_min 1.946
_diffrn_source 'microfocus rotating anode'
_diffrn_source_type 'Incoatec I\ms'
_diffrn_standards_number 0
_exptl_absorpt_coefficient_mu 0.091
_exptl_absorpt_correction_T_max 0.7457
_exptl_absorpt_correction_T_min 0.7038
_exptl_absorpt_correction_type multi-scan
_exptl_absorpt_process_details
'SADABS-2016/2 (Bruker,2016/2) was used for absorption correction. wR2(int) was 0.1098 before and 0.0350 after correction. The Ratio of minimum to maximum transmission is 0.9438. The \l/2 correction factor is Not present.'
_exptl_crystal_colour colourless
_exptl_crystal_colour_primary colourless
_exptl_crystal_density_diffrn 1.397
_exptl_crystal_description plate
_exptl_crystal_F_000 800
_exptl_crystal_size_max 0.1
_exptl_crystal_size_mid 0.08
_exptl_crystal_size_min 0.01
_refine_diff_density_max 0.349
_refine_diff_density_min -0.231
_refine_diff_density_rms 0.044
_refine_ls_extinction_method none
_refine_ls_goodness_of_fit_ref 1.045
_refine_ls_hydrogen_treatment constr
_refine_ls_matrix_type full
_refine_ls_number_parameters 263
_refine_ls_number_reflns 4528
_refine_ls_number_restraints 0
_refine_ls_restrained_S_all 1.045
_refine_ls_R_factor_all 0.0432
_refine_ls_R_factor_gt 0.0376
_refine_ls_shift/su_max 0.001
_refine_ls_shift/su_mean 0.000
_refine_ls_structure_factor_coef Fsqd
_refine_ls_weighting_details 'w=1/[\s^2^(Fo^2^)+(0.0498P)^2^+0.9251P] where P=(Fo^2^+2Fc^2^)/3'
_refine_ls_weighting_scheme calc
_refine_ls_wR_factor_gt 0.0976
_refine_ls_wR_factor_ref 0.1023
_reflns_Friedel_coverage 0.000
_reflns_number_gt 4008
_reflns_number_total 4528
_reflns_threshold_expression 'I > 2\s(I)'
_cod_data_source_file ja8b00126_si_003.cif
_cod_data_source_block eds_081706_0m
_cod_database_code 4132014
_shelx_shelxl_version_number 2016/6
_shelx_space_group_comment
;
The symmetry employed for this shelxl refinement is uniquely defined
by the following loop, which should always be used as a source of
symmetry information in preference to the above space-group names.
They are only intended as comments.
;
_shelx_estimated_absorpt_t_max 0.999
_shelx_estimated_absorpt_t_min 0.991
_olex2_refinement_description
;
1. Fixed Uiso
 At 1.2 times of:
  All C(H) groups, All N(H) groups
 At 1.5 times of:
  All C(H,H,H) groups
2.a Aromatic/amide H refined with riding coordinates:
 N2(H2), N1(H1), C12(H12), C21(H21), C18(H18), C17(H17), C14(H14), C8(H8),
 C5(H5), C20(H20), C13(H13), C9(H9), C3(H3), C4(H4), C10(H10)
2.b Idealised Me refined as rotating group:
 C22(H22A,H22B,H22C)
;
_olex2_submission_special_instructions 'No special instructions were received'

loop_
_space_group_symop_operation_xyz
'x, y, z'
'-x+1/2, y+1/2, -z+1/2'
'-x, -y, -z'
'x-1/2, -y-1/2, z-1/2'

loop_
_atom_site_label
_atom_site_type_symbol
_atom_site_fract_x
_atom_site_fract_y
_atom_site_fract_z
_atom_site_U_iso_or_equiv
_atom_site_adp_type
_atom_site_occupancy
_atom_site_site_symmetry_order
_atom_site_calc_flag
_atom_site_refinement_flags_posn
O1 O 0.65512(5) -0.41572(17) 0.69701(4) 0.02062(18) Uani 1 1 d .
N6 N 0.35729(5) 0.32007(18) 0.60270(5) 0.01495(19) Uani 1 1 d .
N5 N 0.41436(5) 0.31752(18) 0.58122(5) 0.01364(18) Uani 1 1 d .
N2 N 0.37212(5) 0.60176(18) 0.72442(5) 0.01531(19) Uani 1 1 d .
H2 H 0.374531 0.454972 0.703849 0.018 Uiso 1 1 calc R
N4 N 0.40554(6) 0.4994(2) 0.53354(5) 0.0180(2) Uani 1 1 d .
N3 N 0.34023(6) 0.6293(2) 0.52284(5) 0.0180(2) Uani 1 1 d .
N1 N 0.20187(6) 0.1627(2) 0.45999(6) 0.0221(2) Uani 1 1 d .
H1 H 0.236888 0.101488 0.501095 0.027 Uiso 1 1 calc R
C15 C 0.31233(6) 0.5175(2) 0.56568(5) 0.0141(2) Uani 1 1 d .
C11 C 0.31261(6) 0.7841(2) 0.69528(6) 0.0152(2) Uani 1 1 d .
C1 C 0.23885(6) 0.6057(2) 0.56905(6) 0.0150(2) Uani 1 1 d .
C7 C 0.15926(6) 0.3900(2) 0.45082(6) 0.0176(2) Uani 1 1 d .
C16 C 0.47882(6) 0.1363(2) 0.61003(5) 0.0143(2) Uani 1 1 d .
C12 C 0.33034(7) 0.9822(2) 0.74461(6) 0.0179(2) Uani 1 1 d .
H12 H 0.299416 1.133993 0.739658 0.021 Uiso 1 1 calc R
C2 C 0.16578(6) 0.5603(2) 0.50900(6) 0.0172(2) Uani 1 1 d .
C19 C 0.59943(6) -0.2268(2) 0.66585(6) 0.0168(2) Uani 1 1 d .
C21 C 0.48321(7) -0.0246(2) 0.66488(6) 0.0181(2) Uani 1 1 d .
H21 H 0.445164 -0.010367 0.682973 0.022 Uiso 1 1 calc R
C18 C 0.59519(6) -0.0613(2) 0.61179(6) 0.0183(2) Uani 1 1 d .
H18 H 0.633652 -0.073448 0.594123 0.022 Uiso 1 1 calc R
C17 C 0.53432(6) 0.1223(2) 0.58362(6) 0.0173(2) Uani 1 1 d .
H17 H 0.531029 0.236217 0.546795 0.021 Uiso 1 1 calc R
C14 C 0.42688(6) 0.6816(2) 0.78991(6) 0.0172(2) Uani 1 1 d .
H14 H 0.473416 0.589555 0.820444 0.021 Uiso 1 1 calc R
C6 C 0.24191(6) 0.7534(2) 0.62697(6) 0.0156(2) Uani 1 1 d .
C8 C 0.11179(7) 0.4173(2) 0.37884(6) 0.0203(2) Uani 1 1 d .
H8 H 0.075884 0.555986 0.356445 0.024 Uiso 1 1 calc R
C5 C 0.17259(7) 0.8797(2) 0.61951(6) 0.0198(2) Uani 1 1 d .
H5 H 0.174006 0.987097 0.656843 0.024 Uiso 1 1 calc R
C20 C 0.54360(7) -0.2051(2) 0.69257(6) 0.0200(2) Uani 1 1 d .
H20 H 0.547288 -0.315688 0.730147 0.024 Uiso 1 1 calc R
C13 C 0.40278(7) 0.9185(2) 0.80379(6) 0.0192(2) Uani 1 1 d .
H13 H 0.429678 1.020678 0.845356 0.023 Uiso 1 1 calc R
C9 C 0.12635(7) 0.2011(3) 0.34455(7) 0.0258(3) Uani 1 1 d .
H9 H 0.102168 0.168654 0.294922 0.031 Uiso 1 1 calc R
C3 C 0.09761(7) 0.6850(3) 0.50483(6) 0.0217(2) Uani 1 1 d .
H3 H 0.047988 0.656018 0.464890 0.026 Uiso 1 1 calc R
C4 C 0.10198(7) 0.8503(3) 0.55854(6) 0.0231(2) Uani 1 1 d .
H4 H 0.056230 0.944233 0.553515 0.028 Uiso 1 1 calc R
C10 C 0.18172(8) 0.0470(3) 0.39597(7) 0.0267(3) Uani 1 1 d .
H10 H 0.202392 -0.112473 0.388305 0.032 Uiso 1 1 calc R
C22 C 0.71363(8) -0.4491(3) 0.67163(7) 0.0291(3) Uani 1 1 d .
H22A H 0.687328 -0.486769 0.620665 0.044 Uiso 1 1 calc GR
H22B H 0.748677 -0.594254 0.696829 0.044 Uiso 1 1 calc GR
H22C H 0.744980 -0.289157 0.680006 0.044 Uiso 1 1 calc GR

loop_
_atom_site_aniso_label
_atom_site_aniso_U_11
_atom_site_aniso_U_22
_atom_site_aniso_U_33
_atom_site_aniso_U_23
_atom_site_aniso_U_13
_atom_site_aniso_U_12
O1 0.0164(4) 0.0239(4) 0.0219(4) 0.0050(3) 0.0088(3) 0.0073(3)
N6 0.0134(4) 0.0165(4) 0.0166(4) 0.0014(3) 0.0081(3) 0.0019(3)
N5 0.0140(4) 0.0152(4) 0.0131(4) 0.0011(3) 0.0072(3) 0.0010(3)
N2 0.0158(4) 0.0150(4) 0.0158(4) 0.0009(3) 0.0076(3) 0.0013(3)
N4 0.0186(4) 0.0191(5) 0.0177(4) 0.0050(4) 0.0095(4) 0.0032(4)
N3 0.0168(4) 0.0200(5) 0.0184(4) 0.0037(4) 0.0090(4) 0.0031(4)
N1 0.0232(5) 0.0161(5) 0.0239(5) 0.0020(4) 0.0077(4) -0.0003(4)
C15 0.0136(5) 0.0143(5) 0.0131(4) 0.0003(4) 0.0047(4) 0.0003(4)
C11 0.0150(5) 0.0159(5) 0.0177(5) 0.0030(4) 0.0098(4) 0.0009(4)
C1 0.0141(5) 0.0144(5) 0.0166(5) 0.0037(4) 0.0070(4) 0.0020(4)
C7 0.0144(5) 0.0168(5) 0.0203(5) 0.0017(4) 0.0065(4) -0.0012(4)
C16 0.0132(5) 0.0140(5) 0.0144(5) -0.0003(4) 0.0049(4) 0.0015(4)
C12 0.0181(5) 0.0165(5) 0.0219(5) 0.0006(4) 0.0115(4) 0.0004(4)
C2 0.0155(5) 0.0180(5) 0.0174(5) 0.0036(4) 0.0068(4) 0.0003(4)
C19 0.0134(5) 0.0171(5) 0.0176(5) -0.0008(4) 0.0050(4) 0.0014(4)
C21 0.0169(5) 0.0207(5) 0.0197(5) 0.0036(4) 0.0108(4) 0.0030(4)
C18 0.0152(5) 0.0228(6) 0.0193(5) 0.0004(4) 0.0098(4) 0.0022(4)
C17 0.0177(5) 0.0197(5) 0.0162(5) 0.0019(4) 0.0091(4) 0.0011(4)
C14 0.0147(5) 0.0212(6) 0.0160(5) 0.0015(4) 0.0071(4) -0.0010(4)
C6 0.0154(5) 0.0157(5) 0.0173(5) 0.0040(4) 0.0086(4) 0.0019(4)
C8 0.0144(5) 0.0227(6) 0.0195(5) -0.0002(4) 0.0037(4) -0.0031(4)
C5 0.0197(5) 0.0232(6) 0.0188(5) 0.0038(4) 0.0107(4) 0.0063(4)
C20 0.0203(5) 0.0213(6) 0.0202(5) 0.0065(4) 0.0106(4) 0.0043(4)
C13 0.0183(5) 0.0210(6) 0.0195(5) -0.0025(4) 0.0094(4) -0.0032(4)
C9 0.0252(6) 0.0274(6) 0.0240(6) -0.0076(5) 0.0101(5) -0.0118(5)
C3 0.0138(5) 0.0292(6) 0.0193(5) 0.0048(5) 0.0048(4) 0.0032(4)
C4 0.0172(5) 0.0304(6) 0.0227(6) 0.0063(5) 0.0096(4) 0.0090(5)
C10 0.0309(6) 0.0178(6) 0.0347(7) -0.0056(5) 0.0177(6) -0.0064(5)
C22 0.0225(6) 0.0396(8) 0.0291(6) 0.0088(6) 0.0150(5) 0.0147(5)

loop_
_atom_type_symbol
_atom_type_description
_atom_type_scat_dispersion_real
_atom_type_scat_dispersion_imag
_atom_type_scat_source
C C 0.0033 0.0016 'International Tables Vol C Tables 4.2.6.8 and 6.1.1.4'
H H 0.0000 0.0000 'International Tables Vol C Tables 4.2.6.8 and 6.1.1.4'
N N 0.0061 0.0033 'International Tables Vol C Tables 4.2.6.8 and 6.1.1.4'
O O 0.0106 0.0060 'International Tables Vol C Tables 4.2.6.8 and 6.1.1.4'

loop_
_geom_angle_atom_site_label_1
_geom_angle_atom_site_label_2
_geom_angle_atom_site_label_3
_geom_angle
C19 O1 C22 117.37(9)
C15 N6 N5 101.95(9)
N6 N5 C16 121.27(9)
N4 N5 N6 113.51(9)
N4 N5 C16 125.19(9)
C11 N2 H2 124.9
C14 N2 H2 124.9
C14 N2 C11 110.18(9)
N3 N4 N5 106.18(8)
N4 N3 C15 106.04(9)
C7 N1 H1 125.0
C10 N1 H1 125.0
C10 N1 C7 109.92(10)
N6 C15 N3 112.32(9)
N6 C15 C1 124.64(9)
N3 C15 C1 123.04(10)
N2 C11 C12 106.74(9)
N2 C11 C6 124.47(10)
C12 C11 C6 128.62(10)
C2 C1 C15 117.61(10)
C2 C1 C6 120.67(10)
C6 C1 C15 121.41(9)
N1 C7 C2 124.06(10)
N1 C7 C8 106.97(10)
C8 C7 C2 128.97(11)
C21 C16 N5 117.69(9)
C17 C16 N5 120.74(10)
C17 C16 C21 121.57(10)
C11 C12 H12 126.1
C11 C12 C13 107.90(10)
C13 C12 H12 126.1
C1 C2 C7 122.21(10)
C3 C2 C1 118.74(10)
C3 C2 C7 119.04(10)
O1 C19 C18 125.48(10)
O1 C19 C20 114.65(10)
C18 C19 C20 119.87(10)
C16 C21 H21 120.5
C20 C21 C16 118.98(10)
C20 C21 H21 120.5
C19 C18 H18 120.1
C19 C18 C17 119.87(10)
C17 C18 H18 120.1
C16 C17 C18 119.12(10)
C16 C17 H17 120.4
C18 C17 H17 120.4
N2 C14 H14 126.0
N2 C14 C13 107.92(10)
C13 C14 H14 126.0
C1 C6 C11 124.95(9)
C5 C6 C11 116.93(10)
C5 C6 C1 118.12(10)
C7 C8 H8 126.2
C7 C8 C9 107.57(11)
C9 C8 H8 126.2
C6 C5 H5 119.5
C4 C5 C6 121.02(11)
C4 C5 H5 119.5
C19 C20 H20 119.7
C21 C20 C19 120.56(10)
C21 C20 H20 119.7
C12 C13 H13 126.4
C14 C13 C12 107.25(10)
C14 C13 H13 126.4
C8 C9 H9 126.2
C10 C9 C8 107.54(11)
C10 C9 H9 126.2
C2 C3 H3 119.8
C4 C3 C2 120.46(11)
C4 C3 H3 119.8
C5 C4 C3 120.48(11)
C5 C4 H4 119.8
C3 C4 H4 119.8
N1 C10 C9 107.99(11)
N1 C10 H10 126.0
C9 C10 H10 126.0
O1 C22 H22A 109.5
O1 C22 H22B 109.5
O1 C22 H22C 109.5
H22A C22 H22B 109.5
H22A C22 H22C 109.5
H22B C22 H22C 109.5

loop_
_geom_bond_atom_site_label_1
_geom_bond_atom_site_label_2
_geom_bond_distance
O1 C19 1.3627(13)
O1 C22 1.4295(14)
N6 N5 1.3357(12)
N6 C15 1.3281(14)
N5 N4 1.3256(13)
N5 C16 1.4315(13)
N2 H2 0.8800
N2 C11 1.3765(14)
N2 C14 1.3662(14)
N4 N3 1.3255(13)
N3 C15 1.3546(14)
N1 H1 0.8800
N1 C7 1.3796(15)
N1 C10 1.3622(16)
C15 C1 1.4845(14)
C11 C12 1.3834(16)
C11 C6 1.4702(15)
C1 C2 1.4131(15)
C1 C6 1.4140(15)
C7 C2 1.4640(16)
C7 C8 1.3815(15)
C16 C21 1.3912(15)
C16 C17 1.3839(15)
C12 H12 0.9500
C12 C13 1.4165(16)
C2 C3 1.3997(16)
C19 C18 1.3927(16)
C19 C20 1.3972(15)
C21 H21 0.9500
C21 C20 1.3783(16)
C18 H18 0.9500
C18 C17 1.3956(15)
C17 H17 0.9500
C14 H14 0.9500
C14 C13 1.3736(17)
C6 C5 1.4004(15)
C8 H8 0.9500
C8 C9 1.4145(18)
C5 H5 0.9500
C5 C4 1.3850(16)
C20 H20 0.9500
C13 H13 0.9500
C9 H9 0.9500
C9 C10 1.3714(19)
C3 H3 0.9500
C3 C4 1.3858(18)
C4 H4 0.9500
C10 H10 0.9500
C22 H22A 0.9800
C22 H22B 0.9800
C22 H22C 0.9800
